data_2225728
loop_
_publ_author_name
'Necefo\(glu, Hacali'
'\,Cimen, Efdal'
'Tercan, Bar\?i\,s'
'Dal, Hakan'
'H\"okelek, Tuncer'

_publ_section_title
;
 Tetrakis(\m-4-methylbenzoato-\k^2^<i>O</i>:<i>O</i>')bis[(<i>N</i>,<i>N</i>-diethylnicotinamide-\k<i>N</i>^1^)zinc(II)]
;
_journal_coeditor_code XU2740
_journal_issue 4
_journal_name_full 'Acta Crystallographica Section E'
_journal_page_first m485
_journal_page_last m486
_journal_paper_doi 10.1107/S1600536810011517
_journal_volume 66
_journal_year 2010
_chemical_formula_iupac '[Zn2 (C8 H7 O2)4 (C10 H14 N2 O)2]'
_chemical_formula_moiety 'C52 H56 N4 O10 Zn2'
_chemical_formula_sum 'C52 H56 N4 O10 Zn2'
_chemical_formula_weight 1027.82
_chemical_name_systematic
;
Tetrakis(\m-4-methylbenzoato-\k^2^<i>O</i>:<i>O</i>')bis[(<i>N</i>,<i>N</i>-
diethylnicotinamide-\k<i>N</i>^1^)zinc(II)]
;
_space_group_IT_number 2
_symmetry_cell_setting triclinic
_symmetry_space_group_name_Hall '-P 1'
_symmetry_space_group_name_H-M 'P -1'
_atom_sites_solution_hydrogens geom
_atom_sites_solution_primary direct
_atom_sites_solution_secondary difmap
_audit_creation_method SHELXL-97
_cell_angle_alpha 97.346(3)
_cell_angle_beta 93.525(3)
_cell_angle_gamma 106.342(5)
_cell_formula_units_Z 1
_cell_length_a 9.8603(2)
_cell_length_b 10.5272(2)
_cell_length_c 12.3514(3)
_cell_measurement_reflns_used 9897
_cell_measurement_temperature 100(2)
_cell_measurement_theta_max 28.44
_cell_measurement_theta_min 2.43
_cell_volume 1213.78(6)
_computing_cell_refinement 'SAINT (Bruker, 2007)'
_computing_data_collection 'APEX2 (Bruker, 2007)'
_computing_data_reduction 'SAINT (Bruker, 2007)'
_computing_molecular_graphics 'ORTEP-3 for Windows (Farrugia, 1997)'
_computing_publication_material 'WinGX (Farrugia, 1999) and PLATON (Spek, 2009)'
_computing_structure_refinement 'SHELXL97 (Sheldrick, 2008)'
_computing_structure_solution 'SHELXS97 (Sheldrick, 2008)'
_diffrn_ambient_temperature 100(2)
_diffrn_measured_fraction_theta_full 0.987
_diffrn_measured_fraction_theta_max 0.987
_diffrn_measurement_device_type 'Bruker Kappa APEXII CCD area-detector diffractometer'
_diffrn_measurement_method '\f and \w scans'
_diffrn_radiation_monochromator graphite
_diffrn_radiation_source 'fine-focus sealed tube'
_diffrn_radiation_type MoK\a
_diffrn_radiation_wavelength 0.71073
_diffrn_reflns_av_R_equivalents 0.0243
_diffrn_reflns_av_sigmaI/netI 0.0215
_diffrn_reflns_limit_h_max 13
_diffrn_reflns_limit_h_min -13
_diffrn_reflns_limit_k_max 14
_diffrn_reflns_limit_k_min -14
_diffrn_reflns_limit_l_max 16
_diffrn_reflns_limit_l_min -16
_diffrn_reflns_number 22051
_diffrn_reflns_theta_full 28.48
_diffrn_reflns_theta_max 28.48
_diffrn_reflns_theta_min 1.67
_diffrn_standards_number 0
_exptl_absorpt_coefficient_mu 1.051
_exptl_absorpt_correction_T_max 0.6982
_exptl_absorpt_correction_T_min 0.6492
_exptl_absorpt_correction_type multi-scan
_exptl_absorpt_process_details '(SADABS; Bruker, 2005)'
_exptl_crystal_colour colourless
_exptl_crystal_density_diffrn 1.406
_exptl_crystal_density_method 'not measured'
_exptl_crystal_description block
_exptl_crystal_F_000 536
_exptl_crystal_size_max 0.45
_exptl_crystal_size_mid 0.35
_exptl_crystal_size_min 0.34
_refine_diff_density_max 0.501
_refine_diff_density_min -0.246
_refine_ls_extinction_method none
_refine_ls_goodness_of_fit_ref 1.059
_refine_ls_hydrogen_treatment constr
_refine_ls_matrix_type full
_refine_ls_number_parameters 311
_refine_ls_number_reflns 6067
_refine_ls_number_restraints 0
_refine_ls_restrained_S_all 1.059
_refine_ls_R_factor_all 0.0274
_refine_ls_R_factor_gt 0.0243
_refine_ls_shift/su_max 0.000
_refine_ls_shift/su_mean 0.000
_refine_ls_structure_factor_coef Fsqd
_refine_ls_weighting_details 'calc w=1/[\s^2^(Fo^2^)+(0.0311P)^2^+0.5069P] where P=(Fo^2^+2Fc^2^)/3'
_refine_ls_weighting_scheme calc
_refine_ls_wR_factor_gt 0.0634
_refine_ls_wR_factor_ref 0.0648
_reflns_number_gt 5604
_reflns_number_total 6067
_reflns_threshold_expression I>2\s(I)
_cod_data_source_file xu2740.cif
_cod_data_source_block I
_cod_database_code 2225728
_cod_database_fobs_code 2225728

loop_
_symmetry_equiv_pos_as_xyz
'x, y, z'
'-x, -y, -z'

loop_
_atom_site_type_symbol
_atom_site_label
_atom_site_fract_x
_atom_site_fract_y
_atom_site_fract_z
_atom_site_U_iso_or_equiv
_atom_site_adp_type
_atom_site_calc_flag
_atom_site_refinement_flags
_atom_site_occupancy
_atom_site_disorder_assembly
_atom_site_disorder_group
Zn Zn1 0.450815(15) 0.115632(13) 0.040631(11) 0.01383(5) Uani d . 1 . .
O O1 0.73414(10) 0.02215(9) 0.02905(8) 0.01896(19) Uani d . 1 . .
O O2 0.65938(9) 0.19668(9) 0.09519(8) 0.01795(18) Uani d . 1 . .
O O3 0.49245(10) -0.10996(10) 0.12229(8) 0.0210(2) Uani d . 1 . .
O O4 0.41059(10) 0.05856(9) 0.18860(8) 0.01957(19) Uani d . 1 . .
O O5 0.30214(10) 0.44313(10) -0.27313(8) 0.0239(2) Uani d . 1 . .
N N1 0.37721(11) 0.27588(10) 0.02830(9) 0.0147(2) Uani d . 1 . .
N N2 0.08512(11) 0.30568(11) -0.25343(9) 0.0175(2) Uani d . 1 . .
C C1 0.75162(13) 0.13428(12) 0.08691(10) 0.0154(2) Uani d . 1 . .
C C2 0.89284(13) 0.19728(12) 0.15322(10) 0.0158(2) Uani d . 1 . .
C C3 0.92011(14) 0.31934(13) 0.22226(11) 0.0184(2) Uani d . 1 . .
H H3 0.8532 0.3665 0.2228 0.022 Uiso calc R 1 . .
C C4 1.04631(14) 0.37058(13) 0.29001(12) 0.0212(3) Uani d . 1 . .
H H4 1.0628 0.4518 0.3359 0.025 Uiso calc R 1 . .
C C5 1.14912(14) 0.30273(14) 0.29080(11) 0.0205(3) Uani d . 1 . .
C C6 1.12308(14) 0.18255(14) 0.21929(12) 0.0210(3) Uani d . 1 . .
H H6 1.1913 0.1369 0.2171 0.025 Uiso calc R 1 . .
C C7 0.99677(14) 0.13047(13) 0.15144(11) 0.0193(3) Uani d . 1 . .
H H7 0.9812 0.0503 0.1043 0.023 Uiso calc R 1 . .
C C8 1.28449(15) 0.35768(16) 0.36690(13) 0.0282(3) Uani d . 1 . .
H H8A 1.3353 0.2920 0.3650 0.042 Uiso calc R 1 . .
H H8B 1.2620 0.3787 0.4403 0.042 Uiso calc R 1 . .
H H8C 1.3424 0.4373 0.3439 0.042 Uiso calc R 1 . .
C C9 0.44426(13) -0.04751(13) 0.19693(10) 0.0165(2) Uani d . 1 . .
C C10 0.42490(13) -0.10307(12) 0.30249(10) 0.0162(2) Uani d . 1 . .
C C11 0.34787(14) -0.05492(13) 0.38074(11) 0.0189(2) Uani d . 1 . .
H H11 0.3120 0.0156 0.3692 0.023 Uiso calc R 1 . .
C C12 0.32480(14) -0.11202(15) 0.47572(11) 0.0224(3) Uani d . 1 . .
H H12 0.2727 -0.0796 0.5270 0.027 Uiso calc R 1 . .
C C13 0.37825(15) -0.21695(14) 0.49557(11) 0.0235(3) Uani d . 1 . .
C C14 0.45906(15) -0.26154(14) 0.41892(11) 0.0219(3) Uani d . 1 . .
H H14 0.4984 -0.3294 0.4320 0.026 Uiso calc R 1 . .
C C15 0.48161(14) -0.20583(13) 0.32319(11) 0.0189(2) Uani d . 1 . .
H H15 0.5350 -0.2373 0.2725 0.023 Uiso calc R 1 . .
C C16 0.34955(19) -0.28015(19) 0.59785(13) 0.0360(4) Uani d . 1 . .
H H16A 0.3701 -0.3646 0.5892 0.054 Uiso calc R 1 . .
H H16B 0.2515 -0.2941 0.6100 0.054 Uiso calc R 1 . .
H H16C 0.4088 -0.2220 0.6596 0.054 Uiso calc R 1 . .
C C17 0.40194(13) 0.38549(13) 0.10388(10) 0.0160(2) Uani d . 1 . .
H H17 0.4491 0.3876 0.1719 0.019 Uiso calc R 1 . .
C C18 0.35931(13) 0.49579(13) 0.08359(11) 0.0181(2) Uani d . 1 . .
H H18 0.3738 0.5689 0.1384 0.022 Uiso calc R 1 . .
C C19 0.29485(13) 0.49579(12) -0.01931(11) 0.0173(2) Uani d . 1 . .
H H19 0.2696 0.5704 -0.0357 0.021 Uiso calc R 1 . .
C C20 0.26868(12) 0.38185(12) -0.09764(10) 0.0152(2) Uani d . 1 . .
C C21 0.30915(13) 0.27380(12) -0.06968(10) 0.0151(2) Uani d . 1 . .
H H21 0.2883 0.1964 -0.1209 0.018 Uiso calc R 1 . .
C C22 0.21826(13) 0.37980(12) -0.21572(11) 0.0162(2) Uani d . 1 . .
C C23 -0.01970(14) 0.23617(13) -0.18488(11) 0.0199(3) Uani d . 1 . .
H H23A 0.0297 0.2137 -0.1231 0.024 Uiso calc R 1 . .
H H23B -0.0793 0.1532 -0.2275 0.024 Uiso calc R 1 . .
C C24 -0.11255(15) 0.32037(15) -0.14258(13) 0.0270(3) Uani d . 1 . .
H H24A -0.1828 0.2694 -0.1020 0.041 Uiso calc R 1 . .
H H24B -0.1588 0.3458 -0.2034 0.041 Uiso calc R 1 . .
H H24C -0.0549 0.3993 -0.0955 0.041 Uiso calc R 1 . .
C C25 0.03872(15) 0.29558(14) -0.37030(11) 0.0218(3) Uani d . 1 . .
H H25A 0.0906 0.3760 -0.3974 0.026 Uiso calc R 1 . .
H H25B -0.0615 0.2891 -0.3790 0.026 Uiso calc R 1 . .
C C26 0.06320(19) 0.17447(16) -0.43724(13) 0.0321(3) Uani d . 1 . .
H H26A 0.0298 0.1694 -0.5128 0.048 Uiso calc R 1 . .
H H26B 0.0124 0.0948 -0.4102 0.048 Uiso calc R 1 . .
H H26C 0.1629 0.1824 -0.4311 0.048 Uiso calc R 1 . .

loop_
_atom_site_aniso_label
_atom_site_aniso_U_11
_atom_site_aniso_U_22
_atom_site_aniso_U_33
_atom_site_aniso_U_12
_atom_site_aniso_U_13
_atom_site_aniso_U_23
Zn1 0.01471(8) 0.01387(7) 0.01481(8) 0.00699(5) 0.00123(5) 0.00289(5)
O1 0.0180(4) 0.0163(4) 0.0221(5) 0.0056(3) -0.0003(4) 0.0008(4)
O2 0.0162(4) 0.0170(4) 0.0215(5) 0.0064(3) 0.0004(4) 0.0035(3)
O3 0.0231(5) 0.0281(5) 0.0161(4) 0.0131(4) 0.0043(4) 0.0052(4)
O4 0.0229(5) 0.0208(4) 0.0177(4) 0.0093(4) 0.0027(4) 0.0058(4)
O5 0.0200(5) 0.0275(5) 0.0235(5) 0.0030(4) 0.0020(4) 0.0110(4)
N1 0.0133(5) 0.0147(5) 0.0172(5) 0.0053(4) 0.0026(4) 0.0034(4)
N2 0.0164(5) 0.0186(5) 0.0176(5) 0.0053(4) 0.0009(4) 0.0031(4)
C1 0.0160(6) 0.0156(5) 0.0155(6) 0.0045(4) 0.0029(5) 0.0061(4)
C2 0.0150(5) 0.0159(6) 0.0173(6) 0.0045(4) 0.0025(5) 0.0047(5)
C3 0.0180(6) 0.0174(6) 0.0215(6) 0.0070(5) 0.0038(5) 0.0046(5)
C4 0.0215(6) 0.0177(6) 0.0223(6) 0.0038(5) 0.0015(5) 0.0002(5)
C5 0.0167(6) 0.0226(6) 0.0211(6) 0.0029(5) 0.0010(5) 0.0057(5)
C6 0.0166(6) 0.0239(6) 0.0249(7) 0.0087(5) 0.0026(5) 0.0051(5)
C7 0.0180(6) 0.0179(6) 0.0225(6) 0.0068(5) 0.0022(5) 0.0017(5)
C8 0.0199(7) 0.0332(8) 0.0278(7) 0.0037(6) -0.0026(6) 0.0028(6)
C9 0.0137(5) 0.0203(6) 0.0154(6) 0.0046(5) 0.0005(4) 0.0030(5)
C10 0.0156(5) 0.0178(6) 0.0137(6) 0.0026(4) 0.0000(4) 0.0026(4)
C11 0.0160(6) 0.0216(6) 0.0179(6) 0.0044(5) 0.0007(5) 0.0018(5)
C12 0.0171(6) 0.0306(7) 0.0161(6) 0.0020(5) 0.0030(5) 0.0021(5)
C13 0.0208(6) 0.0271(7) 0.0172(6) -0.0027(5) -0.0018(5) 0.0071(5)
C14 0.0242(7) 0.0197(6) 0.0198(6) 0.0031(5) -0.0038(5) 0.0052(5)
C15 0.0201(6) 0.0187(6) 0.0167(6) 0.0048(5) 0.0000(5) 0.0016(5)
C16 0.0350(8) 0.0474(10) 0.0245(8) 0.0041(7) 0.0042(7) 0.0185(7)
C17 0.0144(5) 0.0188(6) 0.0152(6) 0.0056(4) 0.0020(4) 0.0020(5)
C18 0.0178(6) 0.0152(6) 0.0211(6) 0.0058(5) 0.0041(5) -0.0012(5)
C19 0.0165(6) 0.0145(5) 0.0233(6) 0.0073(4) 0.0048(5) 0.0041(5)
C20 0.0116(5) 0.0162(5) 0.0185(6) 0.0045(4) 0.0023(4) 0.0043(5)
C21 0.0142(5) 0.0137(5) 0.0173(6) 0.0045(4) 0.0011(4) 0.0014(4)
C22 0.0171(6) 0.0135(5) 0.0201(6) 0.0078(4) 0.0009(5) 0.0031(5)
C23 0.0152(6) 0.0200(6) 0.0231(6) 0.0025(5) 0.0012(5) 0.0051(5)
C24 0.0217(7) 0.0266(7) 0.0328(8) 0.0061(5) 0.0088(6) 0.0040(6)
C25 0.0214(6) 0.0239(6) 0.0184(6) 0.0056(5) -0.0026(5) 0.0019(5)
C26 0.0409(9) 0.0295(8) 0.0242(7) 0.0105(7) 0.0035(7) -0.0026(6)

loop_
_atom_type_symbol
_atom_type_description
_atom_type_scat_dispersion_real
_atom_type_scat_dispersion_imag
_atom_type_scat_source
C C 0.0030 0.0020 'International Tables Vol C Tables 4.2.6.8 and 6.1.1.4'
H H 0.0000 0.0000 'International Tables Vol C Tables 4.2.6.8 and 6.1.1.4'
N N 0.0060 0.0030 'International Tables Vol C Tables 4.2.6.8 and 6.1.1.4'
O O 0.0110 0.0060 'International Tables Vol C Tables 4.2.6.8 and 6.1.1.4'
Zn Zn 0.2840 1.4300 'International Tables Vol C Tables 4.2.6.8 and 6.1.1.4'

loop_
_geom_angle_atom_site_label_1
_geom_angle_atom_site_label_2
_geom_angle_atom_site_label_3
_geom_angle_site_symmetry_1
_geom_angle_site_symmetry_3
_geom_angle
_geom_angle_publ_flag
O1 Zn1 O3 2_655 2_655 84.43(4) ?
O2 Zn1 O1 . 2_655 159.97(4) ?
O2 Zn1 O3 . 2_655 88.67(4) ?
O2 Zn1 N1 . . 104.57(4) ?
O4 Zn1 O1 . 2_655 89.88(4) ?
O4 Zn1 O2 . . 90.22(4) ?
O4 Zn1 O3 . 2_655 159.93(4) ?
O4 Zn1 N1 . . 107.92(4) ?
N1 Zn1 O1 . 2_655 94.43(4) ?
N1 Zn1 O3 . 2_655 91.72(4) ?
C1 O1 Zn1 . 2_655 128.83(8) ?
C1 O2 Zn1 . . 124.35(8) ?
C9 O3 Zn1 . 2_655 145.07(9) ?
C9 O4 Zn1 . . 110.41(8) ?
C17 N1 Zn1 . . 126.21(9) ?
C21 N1 Zn1 . . 114.90(8) ?
C21 N1 C17 . . 118.59(11) ?
C22 N2 C23 . . 124.41(11) ?
C22 N2 C25 . . 118.33(11) ?
C25 N2 C23 . . 117.24(11) ?
O1 C1 O2 . . 125.48(12) ?
O1 C1 C2 . . 117.03(11) ?
O2 C1 C2 . . 117.47(11) ?
C3 C2 C1 . . 120.98(11) ?
C3 C2 C7 . . 118.75(12) ?
C7 C2 C1 . . 120.17(11) ?
C2 C3 H3 . . 119.9 ?
C4 C3 C2 . . 120.29(12) ?
C4 C3 H3 . . 119.9 ?
C3 C4 C5 . . 121.29(12) ?
C3 C4 H4 . . 119.4 ?
C5 C4 H4 . . 119.4 ?
C4 C5 C6 . . 118.19(12) ?
C4 C5 C8 . . 120.84(13) ?
C6 C5 C8 . . 120.97(13) ?
C5 C6 H6 . . 119.6 ?
C7 C6 C5 . . 120.82(12) ?
C7 C6 H6 . . 119.6 ?
C2 C7 H7 . . 119.7 ?
C6 C7 C2 . . 120.62(12) ?
C6 C7 H7 . . 119.7 ?
C5 C8 H8A . . 109.5 ?
C5 C8 H8B . . 109.5 ?
C5 C8 H8C . . 109.5 ?
H8A C8 H8B . . 109.5 ?
H8A C8 H8C . . 109.5 ?
H8B C8 H8C . . 109.5 ?
O3 C9 O4 . . 124.45(12) ?
O3 C9 C10 . . 117.63(11) ?
O4 C9 C10 . . 117.92(11) ?
C11 C10 C9 . . 120.82(12) ?
C15 C10 C9 . . 120.25(12) ?
C15 C10 C11 . . 118.92(12) ?
C10 C11 H11 . . 119.9 ?
C12 C11 C10 . . 120.13(13) ?
C12 C11 H11 . . 119.9 ?
C11 C12 C13 . . 121.17(13) ?
C11 C12 H12 . . 119.4 ?
C13 C12 H12 . . 119.4 ?
C12 C13 C14 . . 118.42(13) ?
C12 C13 C16 . . 120.61(14) ?
C14 C13 C16 . . 120.97(14) ?
C13 C14 H14 . . 119.6 ?
C15 C14 C13 . . 120.78(13) ?
C15 C14 H14 . . 119.6 ?
C10 C15 H15 . . 119.7 ?
C14 C15 C10 . . 120.52(13) ?
C14 C15 H15 . . 119.7 ?
C13 C16 H16A . . 109.5 ?
C13 C16 H16B . . 109.5 ?
C13 C16 H16C . . 109.5 ?
H16A C16 H16B . . 109.5 ?
H16A C16 H16C . . 109.5 ?
H16B C16 H16C . . 109.5 ?
N1 C17 C18 . . 122.00(12) ?
N1 C17 H17 . . 119.0 ?
C18 C17 H17 . . 119.0 ?
C17 C18 H18 . . 120.4 ?
C19 C18 C17 . . 119.26(12) ?
C19 C18 H18 . . 120.4 ?
C18 C19 C20 . . 118.68(12) ?
C18 C19 H19 . . 120.7 ?
C20 C19 H19 . . 120.7 ?
C19 C20 C22 . . 122.14(11) ?
C21 C20 C19 . . 118.57(12) ?
C21 C20 C22 . . 118.65(11) ?
N1 C21 C20 . . 122.78(11) ?
N1 C21 H21 . . 118.6 ?
C20 C21 H21 . . 118.6 ?
O5 C22 N2 . . 123.51(12) ?
O5 C22 C20 . . 118.39(11) ?
N2 C22 C20 . . 118.08(11) ?
N2 C23 C24 . . 112.25(11) ?
N2 C23 H23A . . 109.2 ?
N2 C23 H23B . . 109.2 ?
C24 C23 H23A . . 109.2 ?
C24 C23 H23B . . 109.2 ?
H23A C23 H23B . . 107.9 ?
C23 C24 H24A . . 109.5 ?
C23 C24 H24B . . 109.5 ?
C23 C24 H24C . . 109.5 ?
H24A C24 H24B . . 109.5 ?
H24A C24 H24C . . 109.5 ?
H24B C24 H24C . . 109.5 ?
N2 C25 C26 . . 111.44(12) ?
N2 C25 H25A . . 109.3 ?
N2 C25 H25B . . 109.3 ?
C26 C25 H25A . . 109.3 ?
C26 C25 H25B . . 109.3 ?
H25A C25 H25B . . 108.0 ?
C25 C26 H26A . . 109.5 ?
C25 C26 H26B . . 109.5 ?
C25 C26 H26C . . 109.5 ?
H26A C26 H26B . . 109.5 ?
H26A C26 H26C . . 109.5 ?
H26B C26 H26C . . 109.5 ?

loop_
_geom_bond_atom_site_label_1
_geom_bond_atom_site_label_2
_geom_bond_site_symmetry_2
_geom_bond_distance
_geom_bond_publ_flag
Zn1 Zn1 2_655 2.9494(3) ?
Zn1 O1 2_655 2.0420(9) yes
Zn1 O2 . 2.0264(9) yes
Zn1 O3 2_655 2.1196(9) yes
Zn1 O4 . 2.0235(9) yes
Zn1 N1 . 2.0340(10) yes
O1 Zn1 2_655 2.0420(9) ?
O1 C1 . 1.2604(15) ?
O2 C1 . 1.2648(15) ?
O3 Zn1 2_655 2.1196(9) ?
O3 C9 . 1.2580(16) ?
O4 C9 . 1.2654(16) ?
O5 C22 . 1.2305(16) ?
N1 C17 . 1.3419(16) ?
N1 C21 . 1.3418(16) ?
N2 C22 . 1.3433(16) ?
N2 C23 . 1.4700(17) ?
N2 C25 . 1.4685(17) ?
C1 C2 . 1.5002(17) ?
C2 C7 . 1.3963(18) ?
C3 C2 . 1.3957(18) ?
C3 C4 . 1.3851(19) ?
C3 H3 . 0.9300 ?
C4 H4 . 0.9300 ?
C5 C4 . 1.3950(19) ?
C5 C6 . 1.3965(19) ?
C5 C8 . 1.5073(19) ?
C6 H6 . 0.9300 ?
C7 C6 . 1.3870(19) ?
C7 H7 . 0.9300 ?
C8 H8A . 0.9600 ?
C8 H8B . 0.9600 ?
C8 H8C . 0.9600 ?
C9 C10 . 1.4971(18) ?
C10 C11 . 1.3963(18) ?
C10 C15 . 1.3934(18) ?
C11 H11 . 0.9300 ?
C12 C11 . 1.3876(19) ?
C12 C13 . 1.393(2) ?
C12 H12 . 0.9300 ?
C13 C14 . 1.393(2) ?
C13 C16 . 1.507(2) ?
C14 C15 . 1.3884(19) ?
C14 H14 . 0.9300 ?
C15 H15 . 0.9300 ?
C16 H16A . 0.9600 ?
C16 H16B . 0.9600 ?
C16 H16C . 0.9600 ?
C17 C18 . 1.3871(18) ?
C17 H17 . 0.9300 ?
C18 H18 . 0.9300 ?
C19 C18 . 1.3857(19) ?
C19 H19 . 0.9300 ?
C20 C19 . 1.3927(17) ?
C20 C21 . 1.3824(17) ?
C20 C22 . 1.5071(18) ?
C21 H21 . 0.9300 ?
C23 C24 . 1.5146(19) ?
C23 H23A . 0.9700 ?
C23 H23B . 0.9700 ?
C24 H24A . 0.9600 ?
C24 H24B . 0.9600 ?
C24 H24C . 0.9600 ?
C25 C26 . 1.515(2) ?
C25 H25A . 0.9700 ?
C25 H25B . 0.9700 ?
C26 H26A . 0.9600 ?
C26 H26B . 0.9600 ?
C26 H26C . 0.9600 ?

loop_
_geom_hbond_atom_site_label_D
_geom_hbond_atom_site_label_H
_geom_hbond_atom_site_label_A
_geom_hbond_site_symmetry_A
_geom_hbond_distance_DH
_geom_hbond_distance_HA
_geom_hbond_distance_DA
_geom_hbond_angle_DHA
_geom_hbond_publ_flag
C6 H6 O4 1_655 0.93 2.55 3.4601(18) 166.00 yes
C16 H16C O4 2_656 0.96 2.59 3.542(2) 174.00 yes
C19 H19 O2 2_665 0.93 2.57 3.4013(15) 149.00 yes

loop_
_geom_torsion_atom_site_label_1
_geom_torsion_atom_site_label_2
_geom_torsion_atom_site_label_3
_geom_torsion_atom_site_label_4
_geom_torsion_site_symmetry_1
_geom_torsion_site_symmetry_2
_geom_torsion_site_symmetry_3
_geom_torsion_site_symmetry_4
_geom_torsion
_geom_torsion_publ_flag
O1 Zn1 O2 C1 2_655 . . . 0.43(18) ?
O3 Zn1 O2 C1 2_655 . . . -69.26(10) ?
O4 Zn1 O2 C1 . . . . 90.70(10) ?
N1 Zn1 O2 C1 . . . . -160.69(10) ?
O1 Zn1 O4 C9 2_655 . . . 80.22(9) ?
O2 Zn1 O4 C9 . . . . -79.75(9) ?
O3 Zn1 O4 C9 2_655 . . . 6.98(16) ?
N1 Zn1 O4 C9 . . . . 174.84(8) ?
O1 Zn1 N1 C17 2_655 . . . 139.95(10) ?
O1 Zn1 N1 C21 2_655 . . . -46.58(9) ?
O2 Zn1 N1 C17 . . . . -46.43(11) ?
O2 Zn1 N1 C21 . . . . 127.04(9) ?
O3 Zn1 N1 C17 2_655 . . . -135.50(10) ?
O3 Zn1 N1 C21 2_655 . . . 37.97(9) ?
O4 Zn1 N1 C17 . . . . 48.64(11) ?
O4 Zn1 N1 C21 . . . . -137.89(8) ?
Zn1 O1 C1 O2 2_655 . . . -15.50(19) ?
Zn1 O1 C1 C2 2_655 . . . 163.13(8) ?
Zn1 O2 C1 O1 . . . . 12.25(18) ?
Zn1 O2 C1 C2 . . . . -166.37(8) ?
Zn1 O3 C9 O4 2_655 . . . -1.2(2) ?
Zn1 O3 C9 C10 2_655 . . . 178.47(10) ?
Zn1 O4 C9 O3 . . . . -1.70(16) ?
Zn1 O4 C9 C10 . . . . 178.62(8) ?
Zn1 N1 C17 C18 . . . . 173.27(9) ?
C21 N1 C17 C18 . . . . 0.02(18) ?
Zn1 N1 C21 C20 . . . . -171.23(9) ?
C17 N1 C21 C20 . . . . 2.77(18) ?
C23 N2 C22 O5 . . . . -175.96(12) ?
C23 N2 C22 C20 . . . . 5.98(18) ?
C25 N2 C22 O5 . . . . 2.33(19) ?
C25 N2 C22 C20 . . . . -175.72(11) ?
C22 N2 C23 C24 . . . . 92.91(15) ?
C25 N2 C23 C24 . . . . -85.40(14) ?
C22 N2 C25 C26 . . . . 92.54(15) ?
C23 N2 C25 C26 . . . . -89.04(15) ?
O1 C1 C2 C3 . . . . -178.00(12) ?
O1 C1 C2 C7 . . . . -1.65(18) ?
O2 C1 C2 C3 . . . . 0.75(18) ?
O2 C1 C2 C7 . . . . 177.09(12) ?
C1 C2 C7 C6 . . . . -174.62(12) ?
C3 C2 C7 C6 . . . . 1.8(2) ?
C4 C3 C2 C1 . . . . 174.42(12) ?
C4 C3 C2 C7 . . . . -2.0(2) ?
C2 C3 C4 C5 . . . . 0.3(2) ?
C6 C5 C4 C3 . . . . 1.5(2) ?
C8 C5 C4 C3 . . . . -178.45(13) ?
C4 C5 C6 C7 . . . . -1.6(2) ?
C8 C5 C6 C7 . . . . 178.28(13) ?
C2 C7 C6 C5 . . . . 0.0(2) ?
O3 C9 C10 C11 . . . . -167.82(12) ?
O3 C9 C10 C15 . . . . 10.99(18) ?
O4 C9 C10 C11 . . . . 11.89(18) ?
O4 C9 C10 C15 . . . . -169.31(12) ?
C9 C10 C11 C12 . . . . 176.76(11) ?
C15 C10 C11 C12 . . . . -2.06(19) ?
C9 C10 C15 C14 . . . . -177.34(12) ?
C11 C10 C15 C14 . . . . 1.49(19) ?
C13 C12 C11 C10 . . . . 0.5(2) ?
C11 C12 C13 C14 . . . . 1.6(2) ?
C11 C12 C13 C16 . . . . -178.59(13) ?
C12 C13 C14 C15 . . . . -2.2(2) ?
C16 C13 C14 C15 . . . . 178.01(13) ?
C13 C14 C15 C10 . . . . 0.7(2) ?
N1 C17 C18 C19 . . . . -2.94(19) ?
C20 C19 C18 C17 . . . . 3.09(19) ?
C21 C20 C19 C18 . . . . -0.49(18) ?
C22 C20 C19 C18 . . . . -171.23(11) ?
C19 C20 C22 O5 . . . . 70.73(16) ?
C19 C20 C22 N2 . . . . -111.12(14) ?
C21 C20 C22 O5 . . . . -100.01(14) ?
C21 C20 C22 N2 . . . . 78.14(15) ?
C19 C20 C21 N1 . . . . -2.52(18) ?
C22 C20 C21 N1 . . . . 168.55(11) ?
